data_4304747
loop_
_publ_author_name
'Kwun-Chi Hwang'
'Jing-Lin Chen'
'Yun Chi'
'Chun-Wei Lin'
'Yi-Ming Cheng'
'Gene-Hsiang Lee'
'Pi-Tai Chou'
'Sue-Yi Lin'
'Ching-Fong Shu'

_publ_section_title
;
Luminescent Osmium(II) Complexes with Functionalized 2-Phenylpyridine
Chelating Ligands: Preparation, Structural Analyses, and Photophysical
Properties
;
_journal_name_full 'Inorganic Chemistry'
_journal_page_first 3307
_journal_page_last 3317
_journal_paper_doi 10.1021/ic7023132
_journal_volume 47
_journal_year 2008
_chemical_formula_sum 'C24 H12 F4 N2 O2 Os'
_chemical_formula_weight 626.56
_chemical_name_systematic
; 
 ? 
;
_space_group_IT_number 14
_symmetry_cell_setting monoclinic
_symmetry_space_group_name_Hall '-P 2ybc'
_symmetry_space_group_name_H-M 'P 1 21/c 1'
_atom_sites_solution_hydrogens geom
_atom_sites_solution_primary direct
_atom_sites_solution_secondary difmap
_audit_creation_method SHELXL-97
_cell_angle_alpha 90.00
_cell_angle_beta 105.757(3)
_cell_angle_gamma 90.00
_cell_formula_units_Z 4
_cell_length_a 8.7294(5)
_cell_length_b 26.6052(16)
_cell_length_c 8.9896(5)
_cell_measurement_reflns_used total
_cell_measurement_temperature 150(2)
_cell_measurement_theta_max 25.00
_cell_measurement_theta_min 1.00
_cell_volume 2009.4(2)
_computing_cell_refinement DENZO-SMN
_computing_data_collection 'NONIUS COLLECT'
_computing_data_reduction DENZO-SMN
_computing_molecular_graphics 'Bruker SHELXTL'
_computing_publication_material 'Bruker SHELXTL'
_computing_structure_refinement 'SHELXL-97 (Sheldrick, 1997)'
_computing_structure_solution 'SHELXS-97 (Sheldrick, 1990)'
_diffrn_ambient_temperature 150(2)
_diffrn_measured_fraction_theta_full 0.986
_diffrn_measured_fraction_theta_max 0.986
_diffrn_measurement_device_type 'NONIUS KappaCCD'
_diffrn_measurement_method '\w scans'
_diffrn_radiation_monochromator graphite
_diffrn_radiation_source 'fine-focus sealed tube'
_diffrn_radiation_type MoK\a
_diffrn_radiation_wavelength 0.71073
_diffrn_reflns_av_R_equivalents 0.0771
_diffrn_reflns_av_sigmaI/netI 0.0979
_diffrn_reflns_limit_h_max 9
_diffrn_reflns_limit_h_min -10
_diffrn_reflns_limit_k_max 31
_diffrn_reflns_limit_k_min -31
_diffrn_reflns_limit_l_max 10
_diffrn_reflns_limit_l_min -10
_diffrn_reflns_number 9858
_diffrn_reflns_theta_full 25.00
_diffrn_reflns_theta_max 25.00
_diffrn_reflns_theta_min 1.53
_exptl_absorpt_coefficient_mu 6.409
_exptl_absorpt_correction_T_max 0.731
_exptl_absorpt_correction_T_min 0.566
_exptl_absorpt_correction_type multi-scan
_exptl_crystal_colour colorless
_exptl_crystal_density_diffrn 2.071
_exptl_crystal_density_meas ?
_exptl_crystal_density_method 'not measured'
_exptl_crystal_description block
_exptl_crystal_F_000 1192
_exptl_crystal_size_max 0.12
_exptl_crystal_size_mid 0.10
_exptl_crystal_size_min 0.06
_refine_diff_density_max 1.057
_refine_diff_density_min -0.707
_refine_diff_density_rms 0.158
_refine_ls_extinction_method none
_refine_ls_goodness_of_fit_ref 1.016
_refine_ls_hydrogen_treatment mixed
_refine_ls_matrix_type full
_refine_ls_number_parameters 298
_refine_ls_number_reflns 3495
_refine_ls_number_restraints 0
_refine_ls_restrained_S_all 1.016
_refine_ls_R_factor_all 0.0997
_refine_ls_R_factor_gt 0.0491
_refine_ls_shift/su_max 0.006
_refine_ls_shift/su_mean 0.001
_refine_ls_structure_factor_coef Fsqd
_refine_ls_weighting_details 'calc w=1/[\s^2^(Fo^2^)+(0.0308P)^2^+7.2435P] where P=(Fo^2^+2Fc^2^)/3'
_refine_ls_weighting_scheme calc
_refine_ls_wR_factor_gt 0.0843
_refine_ls_wR_factor_ref 0.0962
_reflns_number_gt 2260
_reflns_number_total 3495
_reflns_threshold_expression >2sigma(I)
_cod_data_source_file ic7023132-file003.cif
_cod_data_source_block ic12594
_cod_depositor_comments
;
The following automatic conversions were performed:
'_symmetry_cell_setting' value 'Monoclinic' changed to 'monoclinic'
according to '/home/saulius/struct/CIF-dictionaries/cif_core.dic'
dictionary named 'cif_core.dic' version 2.4.1 from 2010-06-29.

Automatic conversion script
Id: cif_fix_enum 1527 2010-12-29 10:47:43Z saulius 

The following automatic conversions were performed:

'_exptl_crystal_density_meas' value 'not_measured' was changed to '?'
- the value is perceived as not measured.

Automatic conversion script
Id: cif_fix_values 3008 2015-01-20 13:52:24Z robertas 
;
_cod_database_code 4304747

loop_
_symmetry_equiv_pos_as_xyz
'x, y, z'
'-x, y+1/2, -z+1/2'
'-x, -y, -z'
'x, -y-1/2, z-1/2'

loop_
_atom_site_label
_atom_site_type_symbol
_atom_site_fract_x
_atom_site_fract_y
_atom_site_fract_z
_atom_site_U_iso_or_equiv
_atom_site_adp_type
_atom_site_occupancy
_atom_site_symmetry_multiplicity
_atom_site_calc_flag
_atom_site_refinement_flags
_atom_site_disorder_assembly
_atom_site_disorder_group
Os Os 0.95939(5) 0.109249(15) 0.81792(4) 0.03690(16) Uani 1 1 d . . .
O1 O 1.2346(8) 0.1067(3) 1.1062(8) 0.0518(18) Uani 1 1 d . . .
O2 O 0.8094(9) 0.0164(3) 0.9262(8) 0.055(2) Uani 1 1 d . . .
N1 N 0.7953(9) 0.1084(3) 0.5922(8) 0.0381(19) Uani 1 1 d . . .
N2 N 0.8158(11) 0.1648(3) 0.8928(8) 0.045(2) Uani 1 1 d . . .
C1 C 1.1251(12) 0.1075(4) 0.9996(12) 0.041(2) Uani 1 1 d . . .
C2 C 0.8630(12) 0.0500(4) 0.8804(10) 0.037(3) Uani 1 1 d . . .
C3 C 0.6415(13) 0.1245(3) 0.5579(12) 0.042(3) Uani 1 1 d . . .
H3 H 0.6036 0.1384 0.6386 0.050 Uiso 1 1 calc R . .
C4 C 0.5381(13) 0.1217(4) 0.4119(11) 0.047(3) Uani 1 1 d . . .
H4 H 0.4318 0.1336 0.3904 0.056 Uiso 1 1 calc R . .
C5 C 0.5970(13) 0.1006(4) 0.2988(12) 0.049(3) Uani 1 1 d . . .
H5 H 0.5285 0.0975 0.1972 0.059 Uiso 1 1 calc R . .
C6 C 0.7509(13) 0.0839(4) 0.3276(11) 0.047(3) Uani 1 1 d . . .
H6 H 0.7882 0.0698 0.2468 0.056 Uiso 1 1 calc R . .
C7 C 0.8525(12) 0.0879(3) 0.4770(11) 0.037(2) Uani 1 1 d . . .
C8 C 1.0137(12) 0.0699(4) 0.5295(11) 0.042(3) Uani 1 1 d . . .
C9 C 1.1068(14) 0.0524(4) 0.4339(11) 0.046(3) Uani 1 1 d . . .
C10 C 1.2605(15) 0.0364(4) 0.4863(13) 0.053(3) Uani 1 1 d . . .
H10 H 1.3198 0.0250 0.4185 0.064 Uiso 1 1 calc R . .
C11 C 1.3223(13) 0.0378(4) 0.6404(14) 0.051(3) Uani 1 1 d . . .
C12 C 1.2455(13) 0.0542(4) 0.7437(12) 0.047(3) Uani 1 1 d . . .
H12 H 1.2971 0.0537 0.8513 0.057 Uiso 1 1 calc R . .
C13 C 1.0901(11) 0.0719(4) 0.6901(11) 0.037(3) Uani 1 1 d . . .
C14 C 0.6911(14) 0.1535(4) 0.9513(11) 0.054(3) Uani 1 1 d . . .
H14 H 0.6734 0.1191 0.9702 0.065 Uiso 1 1 calc R . .
C15 C 0.5892(15) 0.1885(4) 0.9850(12) 0.060(3) Uani 1 1 d . . .
H15 H 0.5050 0.1789 1.0272 0.072 Uiso 1 1 calc R . .
C16 C 0.6148(15) 0.2373(5) 0.9549(12) 0.064(3) Uani 1 1 d . . .
H16 H 0.5458 0.2627 0.9739 0.076 Uiso 1 1 calc R . .
C17 C 0.7416(15) 0.2505(4) 0.8964(12) 0.059(3) Uani 1 1 d . . .
H17 H 0.7616 0.2848 0.8792 0.071 Uiso 1 1 calc R . .
C18 C 0.8386(14) 0.2132(4) 0.8633(11) 0.048(3) Uani 1 1 d . . .
C19 C 0.9742(13) 0.2219(4) 0.7961(11) 0.046(3) Uani 1 1 d . . .
C20 C 1.0308(15) 0.2682(4) 0.7699(13) 0.051(3) Uani 1 1 d . . .
C21 C 1.1561(16) 0.2743(5) 0.7085(14) 0.064(4) Uani 1 1 d . . .
H21 H 1.1919 0.3068 0.6895 0.077 Uiso 1 1 calc R . .
C22 C 1.2272(15) 0.2323(6) 0.6758(12) 0.062(4) Uani 1 1 d . . .
C23 C 1.1789(13) 0.1848(4) 0.6962(11) 0.051(3) Uani 1 1 d . . .
H23 H 1.2315 0.1564 0.6688 0.061 Uiso 1 1 calc R . .
C24 C 1.0484(12) 0.1788(4) 0.7591(11) 0.040(3) Uani 1 1 d . . .
F1 F 1.0366(8) 0.0512(3) 0.2780(7) 0.077(2) Uani 1 1 d . . .
F2 F 1.4766(8) 0.0221(3) 0.6990(8) 0.078(2) Uani 1 1 d . . .
F3 F 0.9593(9) 0.3115(2) 0.8038(8) 0.090(2) Uani 1 1 d . . .
F4 F 1.3498(9) 0.2376(3) 0.6120(9) 0.098(3) Uani 1 1 d . . .

loop_
_atom_site_aniso_label
_atom_site_aniso_U_11
_atom_site_aniso_U_22
_atom_site_aniso_U_33
_atom_site_aniso_U_23
_atom_site_aniso_U_13
_atom_site_aniso_U_12
Os 0.0407(3) 0.0399(3) 0.0327(2) 0.0018(2) 0.01434(17) 0.0005(3)
O1 0.048(5) 0.053(5) 0.047(4) 0.001(4) 0.002(4) 0.003(4)
O2 0.062(5) 0.050(5) 0.059(5) 0.013(4) 0.027(4) -0.004(4)
N1 0.045(5) 0.040(5) 0.031(4) -0.001(4) 0.013(4) -0.008(5)
N2 0.062(6) 0.045(6) 0.034(5) 0.005(4) 0.025(4) 0.011(5)
C1 0.042(7) 0.039(6) 0.046(6) 0.001(6) 0.019(5) -0.005(6)
C2 0.045(7) 0.041(7) 0.021(5) -0.004(5) 0.004(5) 0.010(6)
C3 0.038(7) 0.043(6) 0.048(6) 0.005(5) 0.017(5) 0.004(5)
C4 0.041(7) 0.057(8) 0.038(6) 0.014(5) 0.003(5) -0.006(5)
C5 0.050(8) 0.056(8) 0.039(6) 0.005(6) 0.008(5) -0.008(6)
C6 0.053(8) 0.053(7) 0.038(6) 0.000(5) 0.019(6) -0.005(6)
C7 0.039(7) 0.037(6) 0.035(6) -0.001(5) 0.012(5) -0.009(5)
C8 0.045(7) 0.042(6) 0.042(6) -0.001(5) 0.019(5) -0.011(5)
C9 0.062(8) 0.046(7) 0.032(6) -0.006(5) 0.017(6) -0.008(6)
C10 0.061(9) 0.057(8) 0.057(8) 0.004(6) 0.043(7) 0.011(6)
C11 0.036(7) 0.057(7) 0.066(8) 0.006(6) 0.026(6) 0.006(6)
C12 0.038(7) 0.056(7) 0.051(7) 0.001(6) 0.017(6) 0.001(6)
C13 0.037(7) 0.036(6) 0.043(6) 0.003(5) 0.020(5) 0.007(5)
C14 0.065(8) 0.058(8) 0.046(7) 0.014(6) 0.029(6) 0.015(7)
C15 0.079(9) 0.057(8) 0.046(7) 0.012(6) 0.022(6) 0.023(7)
C16 0.071(9) 0.068(9) 0.052(7) 0.012(7) 0.018(7) 0.033(7)
C17 0.082(10) 0.038(7) 0.049(7) -0.001(6) 0.002(7) 0.010(7)
C18 0.064(9) 0.042(7) 0.036(6) 0.009(5) 0.011(6) 0.005(6)
C19 0.057(8) 0.047(7) 0.028(6) 0.002(5) 0.001(5) -0.005(6)
C20 0.063(9) 0.030(7) 0.057(7) 0.010(6) 0.009(6) 0.002(6)
C21 0.072(10) 0.042(8) 0.062(8) 0.019(7) -0.008(7) -0.017(7)
C22 0.048(8) 0.099(12) 0.035(6) 0.016(7) 0.004(6) -0.030(8)
C23 0.058(8) 0.058(8) 0.037(6) 0.006(6) 0.012(6) -0.019(6)
C24 0.040(7) 0.038(6) 0.035(5) 0.018(5) -0.003(5) -0.016(6)
F1 0.097(6) 0.089(5) 0.054(4) -0.011(4) 0.038(4) -0.003(4)
F2 0.055(5) 0.096(5) 0.093(5) -0.004(4) 0.034(4) 0.009(4)
F3 0.117(6) 0.046(4) 0.093(5) 0.002(4) 0.007(5) 0.005(4)
F4 0.099(6) 0.109(6) 0.089(5) 0.009(5) 0.033(5) -0.042(5)

loop_
_atom_type_symbol
_atom_type_description
_atom_type_scat_dispersion_real
_atom_type_scat_dispersion_imag
_atom_type_scat_source
C C 0.0033 0.0016 'International Tables Vol C Tables 4.2.6.8 and 6.1.1.4'
H H 0.0000 0.0000 'International Tables Vol C Tables 4.2.6.8 and 6.1.1.4'
N N 0.0061 0.0033 'International Tables Vol C Tables 4.2.6.8 and 6.1.1.4'
O O 0.0106 0.0060 'International Tables Vol C Tables 4.2.6.8 and 6.1.1.4'
F F 0.0171 0.0103 'International Tables Vol C Tables 4.2.6.8 and 6.1.1.4'
Os Os -1.2165 7.6030 'International Tables Vol C Tables 4.2.6.8 and 6.1.1.4'

loop_
_geom_angle_atom_site_label_1
_geom_angle_atom_site_label_2
_geom_angle_atom_site_label_3
_geom_angle
_geom_angle_site_symmetry_1
_geom_angle_site_symmetry_3
_geom_angle_publ_flag
C1 Os C2 91.2(4) . . ?
C1 Os C13 93.5(4) . . ?
C2 Os C13 96.8(4) . . ?
C1 Os C24 89.4(4) . . ?
C2 Os C24 173.9(4) . . ?
C13 Os C24 89.2(4) . . ?
C1 Os N1 171.5(4) . . ?
C2 Os N1 92.0(3) . . ?
C13 Os N1 78.3(3) . . ?
C24 Os N1 88.2(3) . . ?
C1 Os N2 97.0(4) . . ?
C2 Os N2 97.6(4) . . ?
C13 Os N2 162.0(3) . . ?
C24 Os N2 76.4(4) . . ?
N1 Os N2 90.4(3) . . ?
C3 N1 C7 119.3(8) . . ?
C3 N1 Os 125.1(6) . . ?
C7 N1 Os 115.5(6) . . ?
C18 N2 C14 117.7(9) . . ?
C18 N2 Os 117.7(7) . . ?
C14 N2 Os 124.1(7) . . ?
O1 C1 Os 175.5(8) . . ?
O2 C2 Os 175.7(8) . . ?
N1 C3 C4 123.3(9) . . ?
C5 C4 C3 116.5(10) . . ?
C6 C5 C4 122.4(10) . . ?
C5 C6 C7 119.4(10) . . ?
N1 C7 C6 119.1(9) . . ?
N1 C7 C8 114.0(8) . . ?
C6 C7 C8 126.8(9) . . ?
C9 C8 C13 116.3(10) . . ?
C9 C8 C7 125.6(9) . . ?
C13 C8 C7 118.0(9) . . ?
C10 C9 F1 118.1(10) . . ?
C10 C9 C8 124.6(10) . . ?
F1 C9 C8 117.3(10) . . ?
C11 C10 C9 115.4(10) . . ?
C10 C11 C12 125.4(11) . . ?
C10 C11 F2 117.7(10) . . ?
C12 C11 F2 116.8(10) . . ?
C11 C12 C13 119.2(10) . . ?
C12 C13 C8 119.0(9) . . ?
C12 C13 Os 126.9(8) . . ?
C8 C13 Os 113.8(7) . . ?
N2 C14 C15 124.5(10) . . ?
C16 C15 C14 116.9(12) . . ?
C15 C16 C17 120.3(11) . . ?
C18 C17 C16 119.7(11) . . ?
N2 C18 C17 120.8(11) . . ?
N2 C18 C19 114.1(10) . . ?
C17 C18 C19 125.1(11) . . ?
C20 C19 C24 118.9(10) . . ?
C20 C19 C18 125.0(10) . . ?
C24 C19 C18 116.1(9) . . ?
C21 C20 C19 122.8(11) . . ?
C21 C20 F3 116.8(11) . . ?
C19 C20 F3 120.4(11) . . ?
C22 C21 C20 117.2(11) . . ?
C21 C22 F4 118.1(12) . . ?
C21 C22 C23 124.2(12) . . ?
F4 C22 C23 117.6(14) . . ?
C22 C23 C24 118.1(11) . . ?
C19 C24 C23 118.7(9) . . ?
C19 C24 Os 115.4(7) . . ?
C23 C24 Os 125.8(8) . . ?

loop_
_geom_bond_atom_site_label_1
_geom_bond_atom_site_label_2
_geom_bond_distance
_geom_bond_site_symmetry_2
_geom_bond_publ_flag
Os C1 1.865(11) . ?
Os C2 1.940(12) . ?
Os C13 2.078(9) . ?
Os C24 2.129(9) . ?
Os N1 2.142(7) . ?
Os N2 2.159(8) . ?
O1 C1 1.155(11) . ?
O2 C2 1.137(11) . ?
N1 C3 1.363(12) . ?
N1 C7 1.379(11) . ?
N2 C18 1.340(12) . ?
N2 C14 1.365(13) . ?
C3 C4 1.378(13) . ?
C4 C5 1.377(14) . ?
C5 C6 1.371(14) . ?
C6 C7 1.398(13) . ?
C7 C8 1.438(13) . ?
C8 C9 1.413(13) . ?
C8 C13 1.418(13) . ?
C9 C10 1.364(14) . ?
C9 F1 1.369(11) . ?
C10 C11 1.343(14) . ?
C11 C12 1.357(14) . ?
C11 F2 1.372(12) . ?
C12 C13 1.392(13) . ?
C14 C15 1.376(14) . ?
C15 C16 1.359(15) . ?
C16 C17 1.393(15) . ?
C17 C18 1.389(15) . ?
C18 C19 1.485(15) . ?
C19 C20 1.373(14) . ?
C19 C24 1.400(14) . ?
C20 C21 1.362(16) . ?
C20 F3 1.382(12) . ?
C21 C22 1.349(16) . ?
C22 F4 1.351(13) . ?
C22 C23 1.362(15) . ?
C23 C24 1.412(14) . ?
